data_2015843
loop_
_publ_author_name
'\"Ozek, Arzu'
'Albayrak, \,Ci\(gdem'
'Odaba\,so\(glu, Mustafa'
'B\"uy\"ukg\"ung\"or, Orhan'

_publ_section_title
;
 Three (<i>E</i>)-2-[(bromophenyl)iminomethyl]-4-methoxyphenols
;
_journal_coeditor_code DN3025
_journal_issue 3
_journal_name_full 'Acta Crystallographica Section C'
_journal_page_first o177
_journal_page_last o180
_journal_paper_doi 10.1107/S0108270107003241
_journal_volume 63
_journal_year 2007
_chemical_formula_iupac 'C14 H12 Br N O2'
_chemical_formula_moiety 'C14 H12 Br N O2'
_chemical_formula_sum 'C14 H12 Br N O2'
_chemical_formula_weight 306.16
_chemical_name_systematic
;
(E)-2-[(4-bromophenyl)iminomethyl]-4-methoxyphenol
;
_space_group_IT_number 7
_symmetry_cell_setting monoclinic
_symmetry_space_group_name_Hall 'P -2yc'
_symmetry_space_group_name_H-M 'P 1 c 1'
_atom_sites_solution_hydrogens geom
_atom_sites_solution_primary direct
_atom_sites_solution_secondary difmap
_audit_creation_method SHELXL97
_cell_angle_alpha 90.00
_cell_angle_beta 98.264(7)
_cell_angle_gamma 90.00
_cell_formula_units_Z 2
_cell_length_a 14.0683(12)
_cell_length_b 6.9497(7)
_cell_length_c 6.5553(6)
_cell_measurement_reflns_used 8753
_cell_measurement_temperature 296
_cell_measurement_theta_max 27.98
_cell_measurement_theta_min 2.93
_cell_volume 634.26(10)
_computing_cell_refinement X-AREA
_computing_data_collection 'X-AREA (Stoe & Cie, 2002)'
_computing_data_reduction 'X-RED (Stoe & Cie, 2002)'
_computing_molecular_graphics 'ORTEP-3 for Windows (Farrugia, 1997)'
_computing_publication_material 'WinGX (Farrugia, 1998)'
_computing_structure_refinement 'SHELXL97 (Sheldrick, 1997)'
_computing_structure_solution 'SHELXS97 (Sheldrick, 1997)'
_diffrn_ambient_temperature 296
_diffrn_detector_area_resol_mean 6.67
_diffrn_measured_fraction_theta_full 0.999
_diffrn_measured_fraction_theta_max 0.999
_diffrn_measurement_device_type 'Stoe IPDS 2'
_diffrn_measurement_method \w
_diffrn_radiation_monochromator graphite
_diffrn_radiation_source 'fine-focus sealed tube'
_diffrn_radiation_type MoK\a
_diffrn_radiation_wavelength 0.71073
_diffrn_reflns_av_R_equivalents 0.0746
_diffrn_reflns_av_sigmaI/netI 0.0367
_diffrn_reflns_limit_h_max 18
_diffrn_reflns_limit_h_min -18
_diffrn_reflns_limit_k_max 9
_diffrn_reflns_limit_k_min -9
_diffrn_reflns_limit_l_max 8
_diffrn_reflns_limit_l_min -8
_diffrn_reflns_number 8753
_diffrn_reflns_theta_full 27.50
_diffrn_reflns_theta_max 27.50
_diffrn_reflns_theta_min 2.93
_diffrn_standards_decay_% <2
_diffrn_standards_number 0
_exptl_absorpt_coefficient_mu 3.233
_exptl_absorpt_correction_T_max 0.7317
_exptl_absorpt_correction_T_min 0.2866
_exptl_absorpt_correction_type integration
_exptl_absorpt_process_details '(X-RED; Stoe & Cie, 2002)'
_exptl_crystal_colour red
_exptl_crystal_density_diffrn 1.603
_exptl_crystal_density_method 'not measured'
_exptl_crystal_description prism
_exptl_crystal_F_000 308
_exptl_crystal_size_max 0.36
_exptl_crystal_size_mid 0.27
_exptl_crystal_size_min 0.11
_refine_diff_density_max 0.176
_refine_diff_density_min -0.232
_refine_ls_abs_structure_details 'Flack (1983), with how many Friedel pairs?'
_refine_ls_abs_structure_Flack 0.015(9)
_refine_ls_extinction_method none
_refine_ls_goodness_of_fit_ref 1.041
_refine_ls_hydrogen_treatment mixed
_refine_ls_matrix_type full
_refine_ls_number_parameters 167
_refine_ls_number_reflns 2785
_refine_ls_number_restraints 2
_refine_ls_restrained_S_all 1.040
_refine_ls_R_factor_all 0.0473
_refine_ls_R_factor_gt 0.0342
_refine_ls_shift/su_max 0.000
_refine_ls_shift/su_mean 0.000
_refine_ls_structure_factor_coef Fsqd
_refine_ls_weighting_details 'calc w = 1/[\s^2^(Fo^2^)+(0.037P)^2^+0.0074P] where P=(Fo^2^+2Fc^2^)/3'
_refine_ls_weighting_scheme calc
_refine_ls_wR_factor_gt 0.0701
_refine_ls_wR_factor_ref 0.0747
_reflns_number_gt 2225
_reflns_number_total 2785
_reflns_threshold_expression I>2\s(I)
_cod_data_source_file dn3025.cif
_cod_data_source_block III
_cod_original_sg_symbol_H-M 'P c'
_cod_database_code 2015843
_cod_database_fobs_code 2015843

loop_
_symmetry_equiv_pos_as_xyz
'x, y, z'
'x, -y, z+1/2'

loop_
_atom_site_type_symbol
_atom_site_label
_atom_site_fract_x
_atom_site_fract_y
_atom_site_fract_z
_atom_site_U_iso_or_equiv
_atom_site_adp_type
_atom_site_calc_flag
_atom_site_refinement_flags
_atom_site_occupancy
C C1 0.4847(2) 0.2212(4) 0.2358(5) 0.0408(6) Uani d . 1
C C2 0.3945(2) 0.2001(4) 0.3025(5) 0.0443(6) Uani d . 1
H H2 0.3912 0.1579 0.4359 0.053 Uiso calc R 1
C C3 0.3111(3) 0.2414(5) 0.1722(7) 0.0467(8) Uani d . 1
C C4 0.3161(3) 0.2975(5) -0.0299(6) 0.0508(7) Uani d . 1
H H4 0.2599 0.3227 -0.1189 0.061 Uiso calc R 1
C C5 0.4034(3) 0.3162(4) -0.0992(5) 0.0488(8) Uani d . 1
H H5 0.4060 0.3546 -0.2342 0.059 Uiso calc R 1
C C6 0.4878(2) 0.2776(4) 0.0324(5) 0.0441(7) Uani d . 1
C C7 0.2064(3) 0.2081(7) 0.4271(9) 0.0669(13) Uani d . 1
H H7A 0.1389 0.2082 0.4361 0.100 Uiso calc R 1
H H7B 0.2370 0.3115 0.5085 0.100 Uiso calc R 1
H H7C 0.2339 0.0878 0.4777 0.100 Uiso calc R 1
C C8 0.5713(2) 0.2014(4) 0.3814(5) 0.0432(7) Uani d . 1
H H8 0.5669 0.1724 0.5182 0.052 Uiso calc R 1
C C9 0.7391(2) 0.2329(4) 0.4688(6) 0.0408(6) Uani d . 1
C C10 0.8243(3) 0.1755(5) 0.4013(7) 0.0461(9) Uani d . 1
H H10 0.8227 0.1262 0.2690 0.055 Uiso calc R 1
C C11 0.9105(2) 0.1909(4) 0.5284(6) 0.0547(8) Uani d . 1
H H11 0.9670 0.1510 0.4833 0.066 Uiso calc R 1
C C12 0.9124(3) 0.2664(4) 0.7237(6) 0.0522(8) Uani d . 1
C C13 0.8295(2) 0.3245(4) 0.7926(5) 0.0474(7) Uani d . 1
H H13 0.8318 0.3751 0.9245 0.057 Uiso calc R 1
C C14 0.7425(3) 0.3080(4) 0.6663(7) 0.0452(9) Uani d . 1
H H14 0.6862 0.3470 0.7132 0.054 Uiso calc R 1
N N1 0.65442(19) 0.2233(3) 0.3245(4) 0.0444(6) Uani d . 1
O O1 0.5720(2) 0.3005(4) -0.0433(4) 0.0610(6) Uani d . 1
O O2 0.22008(19) 0.2324(4) 0.2201(5) 0.0746(8) Uani d . 1
Br Br1 1.03106(3) 0.28753(5) 0.90101(5) 0.07099(14) Uani d . 1
H H1 0.614(4) 0.282(5) 0.051(9) 0.073(14) Uiso d . 1

loop_
_atom_site_aniso_label
_atom_site_aniso_U_11
_atom_site_aniso_U_22
_atom_site_aniso_U_33
_atom_site_aniso_U_12
_atom_site_aniso_U_13
_atom_site_aniso_U_23
C1 0.0402(15) 0.0401(12) 0.0415(18) -0.0001(12) 0.0037(13) 0.0008(12)
C2 0.0385(16) 0.0527(15) 0.0410(17) -0.0047(13) 0.0035(13) 0.0008(13)
C3 0.0358(16) 0.0580(19) 0.045(2) -0.0034(15) 0.0011(15) -0.0056(16)
C4 0.0443(17) 0.0641(17) 0.041(2) 0.0042(15) -0.0039(15) -0.0060(15)
C5 0.056(2) 0.0547(17) 0.0354(17) 0.0018(13) 0.0045(15) -0.0007(12)
C6 0.0433(16) 0.0445(13) 0.0457(19) -0.0015(12) 0.0104(14) -0.0022(13)
C7 0.043(2) 0.095(3) 0.065(3) 0.000(2) 0.018(2) 0.012(2)
C8 0.0384(14) 0.0448(14) 0.0465(19) -0.0006(12) 0.0059(15) 0.0025(13)
C9 0.0342(16) 0.0392(13) 0.0490(19) 0.0021(11) 0.0058(14) 0.0007(12)
C10 0.041(2) 0.0489(17) 0.049(2) 0.0028(13) 0.0085(17) -0.0047(13)
C11 0.0365(16) 0.0538(17) 0.075(3) 0.0058(13) 0.0113(17) -0.0031(16)
C12 0.0398(16) 0.0466(16) 0.067(2) -0.0017(12) -0.0034(16) 0.0021(14)
C13 0.0442(17) 0.0505(17) 0.0466(18) 0.0029(12) 0.0039(15) -0.0020(12)
C14 0.0387(17) 0.0499(19) 0.049(2) 0.0056(13) 0.0132(16) -0.0001(14)
N1 0.0364(13) 0.0489(12) 0.0477(17) 0.0011(11) 0.0056(12) -0.0002(11)
O1 0.0502(14) 0.0878(17) 0.0467(16) -0.0038(12) 0.0125(13) 0.0074(12)
O2 0.0333(12) 0.136(2) 0.0534(17) -0.0049(14) 0.0012(13) -0.0070(14)
Br1 0.04227(16) 0.0812(2) 0.0837(3) -0.0039(4) -0.01056(15) -0.0024(4)

loop_
_atom_type_symbol
_atom_type_description
_atom_type_scat_dispersion_real
_atom_type_scat_dispersion_imag
_atom_type_scat_source
C C 0.0033 0.0016 'International Tables Vol C Tables 4.2.6.8 and 6.1.1.4'
H H 0.0000 0.0000 'International Tables Vol C Tables 4.2.6.8 and 6.1.1.4'
N N 0.0061 0.0033 'International Tables Vol C Tables 4.2.6.8 and 6.1.1.4'
O O 0.0106 0.0060 'International Tables Vol C Tables 4.2.6.8 and 6.1.1.4'
Br Br -0.2901 2.4595 'International Tables Vol C Tables 4.2.6.8 and 6.1.1.4'

loop_
_geom_angle_atom_site_label_1
_geom_angle_atom_site_label_2
_geom_angle_atom_site_label_3
_geom_angle
C6 C1 C2 118.6(3)
C6 C1 C8 121.3(3)
C2 C1 C8 119.9(3)
C3 C2 C1 120.7(3)
C3 C2 H2 119.7
C1 C2 H2 119.7
O2 C3 C2 126.3(4)
O2 C3 C4 114.2(4)
C2 C3 C4 119.5(4)
C5 C4 C3 120.7(3)
C5 C4 H4 119.7
C3 C4 H4 119.7
C4 C5 C6 120.0(3)
C4 C5 H5 120.0
C6 C5 H5 120.0
O1 C6 C5 117.6(3)
O1 C6 C1 122.0(3)
C5 C6 C1 120.4(3)
O2 C7 H7A 109.5
O2 C7 H7B 109.5
H7A C7 H7B 109.5
O2 C7 H7C 109.5
H7A C7 H7C 109.5
H7B C7 H7C 109.5
N1 C8 C1 120.9(3)
N1 C8 H8 119.5
C1 C8 H8 119.5
C14 C9 C10 119.2(3)
C14 C9 N1 123.7(3)
C10 C9 N1 117.0(3)
C11 C10 C9 120.6(4)
C11 C10 H10 119.7
C9 C10 H10 119.7
C10 C11 C12 119.4(3)
C10 C11 H11 120.3
C12 C11 H11 120.3
C13 C12 C11 120.9(3)
C13 C12 Br1 119.4(3)
C11 C12 Br1 119.7(3)
C12 C13 C14 120.1(3)
C12 C13 H13 120.0
C14 C13 H13 120.0
C13 C14 C9 119.9(4)
C13 C14 H14 120.1
C9 C14 H14 120.1
C8 N1 C9 121.7(3)
C6 O1 H1 107(4)
C3 O2 C7 119.4(3)

loop_
_geom_bond_atom_site_label_1
_geom_bond_atom_site_label_2
_geom_bond_distance
C1 C6 1.397(4)
C1 C2 1.407(5)
C1 C8 1.442(4)
C2 C3 1.379(5)
C2 H2 0.9300
C3 O2 1.364(5)
C3 C4 1.392(6)
C4 C5 1.376(5)
C4 H4 0.9300
C5 C6 1.389(5)
C5 H5 0.9300
C6 O1 1.358(4)
C7 O2 1.408(6)
C7 H7A 0.9600
C7 H7B 0.9600
C7 H7C 0.9600
C8 N1 1.287(4)
C8 H8 0.9300
C9 C14 1.390(5)
C9 C10 1.394(5)
C9 N1 1.413(4)
C10 C11 1.373(5)
C10 H10 0.9300
C11 C12 1.381(6)
C11 H11 0.9300
C12 C13 1.371(5)
C12 Br1 1.897(4)
C13 C14 1.380(6)
C13 H13 0.9300
C14 H14 0.9300
O1 H1 0.80(6)

loop_
_geom_hbond_atom_site_label_D
_geom_hbond_atom_site_label_H
_geom_hbond_atom_site_label_A
_geom_hbond_site_symmetry_A
_geom_hbond_distance_DH
_geom_hbond_distance_HA
_geom_hbond_distance_DA
_geom_hbond_angle_DHA
O1 H1 N1 . 0.80(6) 1.85(6) 2.577(4) 151(6)
C14 H14 O1 1_556 0.93 2.44 3.270(5) 148.0
C7 H7C O2 2 0.96 2.76 3.604(6) 147.5
C5 H5 Cg1 2_564 0.93 2.887 3.538(3) 128.5
C10 H10 Cg2 2_554 0.93 2.849 3.569(4) 135.1
C13 H13 Cg2 2_565 0.93 2.8472 3.572(2) 135.7

loop_
_geom_torsion_atom_site_label_1
_geom_torsion_atom_site_label_2
_geom_torsion_atom_site_label_3
_geom_torsion_atom_site_label_4
_geom_torsion
C6 C1 C2 C3 -2.5(4)
C8 C1 C2 C3 172.1(3)
C1 C2 C3 O2 -177.9(3)
C1 C2 C3 C4 2.4(5)
O2 C3 C4 C5 178.9(3)
C2 C3 C4 C5 -1.4(5)
C3 C4 C5 C6 0.4(5)
C4 C5 C6 O1 -179.2(3)
C4 C5 C6 C1 -0.5(4)
C2 C1 C6 O1 -179.8(3)
C8 C1 C6 O1 5.7(4)
C2 C1 C6 C5 1.5(4)
C8 C1 C6 C5 -173.0(3)
C6 C1 C8 N1 -4.4(4)
C2 C1 C8 N1 -178.8(3)
C14 C9 C10 C11 0.6(5)
N1 C9 C10 C11 176.2(3)
C9 C10 C11 C12 -0.8(5)
C10 C11 C12 C13 0.5(5)
C10 C11 C12 Br1 179.7(2)
C11 C12 C13 C14 0.0(5)
Br1 C12 C13 C14 -179.2(2)
C12 C13 C14 C9 -0.2(5)
C10 C9 C14 C13 -0.1(4)
N1 C9 C14 C13 -175.4(3)
C1 C8 N1 C9 170.4(2)
C14 C9 N1 C8 -31.1(4)
C10 C9 N1 C8 153.5(3)
C2 C3 O2 C7 10.6(6)
C4 C3 O2 C7 -169.8(3)

loop_
_cod_related_entry_id
_cod_related_entry_database
_cod_related_entry_code
1 ChemSpider 30654055
